data_4115816
loop_
_publ_author_name
'H\'ector Carrasco'
'Concepci\'on Foces-Foces'
'Cirilo P\'erez'
'Mat\'ias L. Rodr\'iguez'
'Julio D. Mart\'in'

_publ_contact_author
;                                                                               
      C.Foce-Foces
      Instituto de Quimica-Fisica Rocasolano-CSIC                               
      Departamento de Cristalografia                                            
      Serrano 119                                                               
      E-28006 Madrid                                                            
      Spain                                                                     
;
_publ_contact_author_email cfoces@iqfr.csic.es
_publ_contact_author_fax '+34 1 5642431'
_publ_contact_author_phone '+34 1 5619400'
_publ_section_title
;
 Tubular Hydrogen-Bonded Networks Sustained by Water Molecules
;
_journal_name_full 'Journal of the American Chemical Society'
_journal_page_first 11970
_journal_page_last 11981
_journal_paper_doi 10.1021/ja011028t
_journal_volume 123
_journal_year 2001
_chemical_formula_moiety 'C13 H20 O4 S'
_chemical_formula_sum 'C13 H20 O4 S'
_chemical_formula_weight 272.35
_chemical_name_systematic
;
 ?
;
_space_group_IT_number 14
_symmetry_cell_setting monoclinic
_symmetry_space_group_name_Hall '-P 2ybc'
_symmetry_space_group_name_H-M 'P 1 21/c 1'
_atom_sites_solution_hydrogens geom
_atom_sites_solution_primary direct
_atom_sites_solution_secondary difmap
_audit_creation_method SHELXL-97
_cell_angle_alpha 90.00
_cell_angle_beta 91.755(1)
_cell_angle_gamma 90.00
_cell_formula_units_Z 4
_cell_length_a 13.3863(2)
_cell_length_b 11.4029(3)
_cell_length_c 8.9169(3)
_cell_measurement_temperature 298(2)
_cell_volume 1360.46(6)
_computing_cell_refinement 'Bruker SAINT'
_computing_data_collection 'Bruker SMART'
_computing_data_reduction 'Bruker SAINT'
_computing_molecular_graphics 'Bruker SHELXTL'
_computing_publication_material 'Bruker SHELXTL'
_computing_structure_refinement 'SHELXL-97 (Sheldrick, 1997)'
_computing_structure_solution 'SHELXS-97 (Sheldrick, 1990)'
_diffrn_ambient_temperature 298(2)
_diffrn_measured_fraction_theta_full 0.998
_diffrn_measured_fraction_theta_max 0.998
_diffrn_measurement_device_type 'CCD area detector'
_diffrn_measurement_method 'phi and omega scans'
_diffrn_radiation_monochromator graphite
_diffrn_radiation_source 'fine-focus sealed tube'
_diffrn_radiation_type MoK\a
_diffrn_radiation_wavelength 0.71073
_diffrn_reflns_av_R_equivalents 0.0722
_diffrn_reflns_av_sigmaI/netI 0.0830
_diffrn_reflns_limit_h_max 14
_diffrn_reflns_limit_h_min -15
_diffrn_reflns_limit_k_max 13
_diffrn_reflns_limit_k_min -13
_diffrn_reflns_limit_l_max 10
_diffrn_reflns_limit_l_min -10
_diffrn_reflns_number 6949
_diffrn_reflns_theta_full 25.00
_diffrn_reflns_theta_max 25.00
_diffrn_reflns_theta_min 1.52
_diffrn_standards_decay_% none
_exptl_absorpt_coefficient_mu 0.242
_exptl_absorpt_correction_T_max 0.9880
_exptl_absorpt_correction_T_min 0.8783
_exptl_absorpt_correction_type empirical
_exptl_absorpt_process_details Sadabs
_exptl_crystal_colour Colourless
_exptl_crystal_density_diffrn 1.330
_exptl_crystal_description Neddle
_exptl_crystal_F_000 584
_exptl_crystal_size_max 0.55
_exptl_crystal_size_mid 0.10
_exptl_crystal_size_min 0.05
_refine_diff_density_max 0.539
_refine_diff_density_min -0.368
_refine_diff_density_rms 0.093
_refine_ls_extinction_method none
_refine_ls_goodness_of_fit_ref 1.095
_refine_ls_hydrogen_treatment mixed
_refine_ls_matrix_type full
_refine_ls_number_parameters 163
_refine_ls_number_reflns 2395
_refine_ls_number_restraints 0
_refine_ls_restrained_S_all 1.095
_refine_ls_R_factor_all 0.1296
_refine_ls_R_factor_gt 0.0922
_refine_ls_shift/su_max 0.000
_refine_ls_shift/su_mean 0.000
_refine_ls_structure_factor_coef Fsqd
_refine_ls_weighting_details 'calc w=1/[\s^2^(Fo^2^)+(0.0991P)^2^+3.9456P] where P=(Fo^2^+2Fc^2^)/3'
_refine_ls_weighting_scheme calc
_refine_ls_wR_factor_gt 0.2524
_refine_ls_wR_factor_ref 0.2685
_reflns_number_gt 1531
_reflns_number_total 2395
_reflns_threshold_expression >2sigma(I)
_cod_data_source_file ja011028t_11.cif
_cod_data_source_block 1l
_cod_database_code 4115816

loop_
_symmetry_equiv_pos_as_xyz
'x, y, z'
'-x, y+1/2, -z+1/2'
'-x, -y, -z'
'x, -y-1/2, z-1/2'

loop_
_atom_site_label
_atom_site_type_symbol
_atom_site_fract_x
_atom_site_fract_y
_atom_site_fract_z
_atom_site_U_iso_or_equiv
_atom_site_adp_type
_atom_site_occupancy
_atom_site_symmetry_multiplicity
_atom_site_calc_flag
_atom_site_refinement_flags
S1 S 0.00024(13) 0.34123(18) 0.8605(2) .0659(6) Uani 1 1 d .
O3 O 0.3405(4) 0.6769(4) 0.9468(4) .0667(15) Uani 1 1 d .
O4 O 0.3263(4) 0.5047(4) 1.0569(4) .0590(13) Uani 1 1 d .
H4A H 0.32071 0.54550 1.13201 .088 Uiso 1 1 calc R
O1 O 0.2099(3) 0.4322(4) 0.6048(4) .0410(10) Uani 1 1 d .
O2 O 0.3082(4) 0.6141(4) 0.3078(4) .0702(16) Uani 1 1 d .
H2A H 0.32621 0.67500 0.34930 .105 Uiso 1 1 calc R
C5 C 0.3203(4) 0.5058(5) 0.7917(6) .0386(13) Uani 1 1 d .
C4 C 0.4086(4) 0.4200(6) 0.7807(7) .0496(15) Uani 1 1 d .
H4B H 0.47050 0.46410 0.79050 .060 Uiso 1 1 calc R
H4C H 0.40690 0.36560 0.86420 .060 Uiso 1 1 calc R
C3 C 0.4092(5) 0.3494(7) 0.6335(8) .0588(19) Uani 1 1 d .
H3A H 0.36680 0.28110 0.64360 .071 Uiso 1 1 calc R
H3B H 0.47660 0.32200 0.61750 .071 Uiso 1 1 calc R
C2 C 0.3734(5) 0.4190(6) 0.4968(7) .0572(18) Uani 1 1 d .
H2B H 0.42820 0.46540 0.46020 .069 Uiso 1 1 calc R
H2C H 0.35210 0.36519 0.41780 .069 Uiso 1 1 calc R
C1 C 0.2865(5) 0.5001(6) 0.5341(6) .0455(15) Uani 1 1 d .
C6 C 0.32231(50) 0.5857(5) 0.6548(6) .0425(14) Uani 1 1 d .
H6A H 0.38920 0.61419 0.63681 .051 Uiso 1 1 calc R
H6B H 0.27710 0.65160 0.66370 .051 Uiso 1 1 calc R
C7 C 0.3288(4) 0.5728(6) 0.9366(6) .0443(15) Uani 1 1 d .
C9 C 0.2160(4) 0.4463(5) 0.7664(6) .0353(12) Uani 1 1 d .
C10 C 0.2059(4) 0.3260(5) 0.8397(7) .0422(14) Uani 1 1 d .
H10A H 0.21180 0.33540 0.94770 .051 Uiso 1 1 calc R
H10B H 0.26110 0.27710 0.80931 .051 Uiso 1 1 calc R
C11 C 0.1091(5) 0.2630(6) 0.8016(7) .0506(16) Uani 1 1 d .
H11A H 0.10390 0.25100 0.69390 .061 Uiso 1 1 calc R
H11B H 0.11050 0.18640 0.84900 .061 Uiso 1 1 calc R
C12 C 0.0272(5) 0.4791(6) 0.7710(8) .0607(19) Uani 1 1 d .
H12A H -0.02279 0.53620 0.79811 .073 Uiso 1 1 calc R
H12B H 0.02260 0.46869 0.66301 .073 Uiso 1 1 calc R
C13 C 0.1300(5) 0.5266(5) 0.8142(7) .0470(15) Uani 1 1 d .
H13A H 0.13800 0.60299 0.76831 .056 Uiso 1 1 calc R
H13B H 0.13450 0.53700 0.92221 .056 Uiso 1 1 calc R
C8 C 0.2355(6) 0.5561(7) 0.3971(6) .062(2) Uani 1 1 d .
H8A H 0.18621 0.61239 0.42891 .074 Uiso 1 1 calc R
H8B H 0.20140 0.49630 0.33770 .074 Uiso 1 1 calc R

loop_
_atom_site_aniso_label
_atom_site_aniso_U_11
_atom_site_aniso_U_22
_atom_site_aniso_U_33
_atom_site_aniso_U_23
_atom_site_aniso_U_13
_atom_site_aniso_U_12
S1 0.0433(10) 0.0673(13) 0.0878(14) 0.0050(10) 0.0148(8) -0.0030(9)
O3 0.125(5) 0.039(3) 0.036(2) -0.0027(19) 0.001(2) -0.008(3)
O4 0.093(4) 0.052(3) 0.031(2) 0.002(2) -0.001(2) -0.006(3)
O1 0.047(2) 0.043(2) 0.033(2) -0.0001(17) 0.0046(16) -0.0105(19)
O2 0.117(4) 0.063(3) 0.031(2) -0.007(2) 0.015(2) -0.041(3)
C5 0.048(3) 0.037(3) 0.030(3) -0.003(2) 0.002(2) -0.004(3)
C4 0.042(3) 0.054(4) 0.053(4) -0.004(3) 0.002(3) -0.002(3)
C3 0.040(3) 0.069(5) 0.069(5) -0.018(4) 0.011(3) 0.000(3)
C2 0.059(4) 0.064(4) 0.050(4) -0.023(3) 0.014(3) -0.019(4)
C1 0.058(4) 0.046(4) 0.033(3) -0.003(3) 0.007(3) -0.011(3)
C6 0.048(3) 0.047(3) 0.033(3) -0.004(3) 0.003(2) -0.012(3)
C7 0.054(4) 0.044(4) 0.035(3) 0.004(3) -0.001(3) -0.006(3)
C9 0.040(3) 0.031(3) 0.035(3) 0.000(2) 0.006(2) 0.001(2)
C10 0.048(3) 0.035(3) 0.044(3) 0.005(3) 0.007(3) 0.004(3)
C11 0.054(4) 0.041(3) 0.057(4) 0.002(3) 0.008(3) -0.001(3)
C12 0.053(4) 0.058(4) 0.071(5) 0.004(4) 0.003(3) 0.009(3)
C13 0.052(4) 0.038(3) 0.051(4) 0.003(3) 0.007(3) 0.012(3)
C8 0.089(5) 0.064(4) 0.032(3) 0.003(3) -0.002(3) -0.036(4)

loop_
_atom_type_symbol
_atom_type_description
_atom_type_scat_dispersion_real
_atom_type_scat_dispersion_imag
_atom_type_scat_source
C C 0.0033 0.0016 'International Tables Vol C Tables 4.2.6.8 and 6.1.1.4'
H H 0.0000 0.0000 'International Tables Vol C Tables 4.2.6.8 and 6.1.1.4'
O O 0.0106 0.0060 'International Tables Vol C Tables 4.2.6.8 and 6.1.1.4'
S S 0.1246 0.1234 'International Tables Vol C Tables 4.2.6.8 and 6.1.1.4'

loop_
_geom_angle_atom_site_label_1
_geom_angle_atom_site_label_2
_geom_angle_atom_site_label_3
_geom_angle
C11 S1 C12 97.4(3)
C1 O1 C9 110.8(4)
C7 C5 C6 112.5(5)
C7 C5 C4 109.9(5)
C7 C5 C9 112.9(4)
C6 C5 C4 107.2(5)
C6 C5 C9 100.5(4)
C4 C5 C9 113.5(5)
C5 C4 C3 114.2(5)
C2 C3 C4 113.6(6)
C3 C2 C1 111.4(5)
O1 C1 C6 104.4(4)
O1 C1 C8 105.6(5)
O1 C1 C2 109.0(5)
C6 C1 C8 115.0(6)
C6 C1 C2 108.5(5)
C8 C1 C2 113.9(5)
C1 C6 C5 99.8(5)
O3 C7 O4 121.6(5)
O3 C7 C5 125.1(5)
O4 C7 C5 113.3(5)
O1 C9 C10 108.8(5)
O1 C9 C13 108.7(4)
O1 C9 C5 102.4(4)
C10 C9 C13 109.8(5)
C10 C9 C5 114.7(4)
C13 C9 C5 112.0(5)
C11 C10 C9 114.7(5)
C10 C11 S1 113.3(5)
C13 C12 S1 113.0(5)
C12 C13 C9 113.4(5)
O2 C8 C1 110.1(6)

loop_
_geom_bond_atom_site_label_1
_geom_bond_atom_site_label_2
_geom_bond_distance
S1 C11 1.801(7)
S1 C12 1.805(7)
O3 C7 1.200(8)
O4 C7 1.326(7)
O1 C1 1.445(8)
O1 C9 1.450(6)
O2 C8 1.437(9)
C5 C7 1.502(8)
C5 C6 1.524(8)
C5 C4 1.540(8)
C5 C9 1.562(8)
C4 C3 1.540(10)
C3 C2 1.520(10)
C2 C1 1.531(10)
C1 C6 1.520(8)
C1 C8 1.522(9)
C9 C10 1.527(8)
C9 C13 1.541(8)
C10 C11 1.511(9)
C12 C13 1.518(9)

loop_
_geom_hbond_atom_site_label_D
_geom_hbond_atom_site_label_H
_geom_hbond_atom_site_label_A
_geom_hbond_distance_DH
_geom_hbond_distance_HA
_geom_hbond_distance_DA
_geom_hbond_angle_DHA
_geom_hbond_site_symmetry_A
O2 H2A O3 0.82 1.91 2.715(6) 169 4_564
O4 H4A O2 0.82 1.76 2.578(6) 172 1_556

loop_
_geom_torsion_atom_site_label_1
_geom_torsion_atom_site_label_2
_geom_torsion_atom_site_label_3
_geom_torsion_atom_site_label_4
_geom_torsion
C12 S1 C11 C10 53.1(5)
C11 S1 C12 C13 -54.1(5)
C9 O1 C1 C2 99.6(5)
C9 O1 C1 C6 -16.1(6)
C9 O1 C1 C8 -137.7(5)
C1 O1 C9 C5 -13.2(6)
C1 O1 C9 C10 -135.1(5)
C1 O1 C9 C13 105.4(5)
C6 C5 C4 C3 -55.6(7)
C7 C5 C4 C3 -178.1(5)
C9 C5 C4 C3 54.5(7)
C4 C5 C6 C1 72.8(6)
C7 C5 C6 C1 -166.3(5)
C9 C5 C6 C1 -46.0(5)
C4 C5 C7 O3 116.2(7)
C4 C5 C7 O4 -61.2(6)
C6 C5 C7 O3 -3.2(8)
C6 C5 C7 O4 179.4(5)
C9 C5 C7 O3 -116.0(6)
C9 C5 C7 O4 66.6(6)
C4 C5 C9 O1 -77.1(5)
C4 C5 C9 C10 40.6(6)
C4 C5 C9 C13 166.6(5)
C6 C5 C9 O1 37.0(5)
C6 C5 C9 C10 154.7(5)
C6 C5 C9 C13 -79.3(5)
C7 C5 C9 O1 157.0(5)
C7 C5 C9 C10 -85.3(6)
C7 C5 C9 C13 40.7(6)
C5 C4 C3 C2 36.8(8)
C4 C3 C2 C1 -38.1(8)
C3 C2 C1 O1 -52.4(7)
C3 C2 C1 C6 60.7(7)
C3 C2 C1 C8 -169.9(6)
O1 C1 C6 C5 39.0(6)
C2 C1 C6 C5 -77.1(6)
C8 C1 C6 C5 154.1(5)
O1 C1 C8 O2 -172.8(5)
C2 C1 C8 O2 -53.3(8)
C6 C1 C8 O2 72.7(7)
O1 C9 C10 C11 -59.8(6)
C5 C9 C10 C11 -173.8(5)
C13 C9 C10 C11 59.1(6)
O1 C9 C13 C12 59.4(6)
C5 C9 C13 C12 171.8(5)
C10 C9 C13 C12 -59.5(6)
C9 C10 C11 S1 -61.2(6)
S1 C12 C13 C9 62.6(6)
